data_2310103
loop_
_publ_author_name
'Ihara, M.'
'Krogh-Moe, J.'

_publ_section_title
;
 The crystal structure of cesium enneaborate, Cs2 O (B2 O3)9
;
_journal_name_full 'Acta Crystallographica (1,1948-23,1967)'
_journal_page_first 427
_journal_page_last 430
_journal_paper_doi 10.1107/S0365110X67002907
_journal_volume 23
_journal_year 1967
_chemical_formula_sum 'B18 Cs2 O28'
_chemical_name_systematic 'Cs2 O (B2 O3)9'
_space_group_IT_number 91
_symmetry_space_group_name_Hall 'P 4w 2c'
_symmetry_space_group_name_H-M 'P 41 2 2'
_cell_angle_alpha 90
_cell_angle_beta 90
_cell_angle_gamma 90
_cell_formula_units_Z 2
_cell_length_a 8.768
_cell_length_b 8.768
_cell_length_c 15.79
_cell_volume 1213.901
_citation_journal_id_ASTM ACCRA9
_cod_data_source_file boron0-1_565.cif
_cod_data_source_block B18Cs2O28
_cod_database_code 2310103

loop_
_symmetry_equiv_pos_as_xyz
x,y,z
-y,x,z+1/4
-x,-y,z+1/2
y,-x,z+3/4
x,-y,-z+1/2
y,x,-z+3/4
-x,y,-z
-y,-x,-z+1/4

loop_
_atom_site_label
_atom_site_type_symbol
_atom_site_fract_x
_atom_site_fract_y
_atom_site_fract_z
_atom_site_occupancy
_atom_site_U_iso_or_equiv
Cs1 Cs+1 0 0.4797 0 1 0.0
B1 B+3 0.3274 0.1241 0.0565 1 0.0
O5 O-2 0.3504 0.9757 0.0754 1 0.0
B4 B+3 0.1705 0.0483 0.9437 1 0.0
O4 O-2 0.4072 0.2278 0.1008 1 0.0
B3 B+3 0.2706 0.858 0.032 1 0.0
O3 O-2 0.3231 0.4857 0.1165 1 0.0
B5 B+3 0.3554 0.3554 0.375 1 0.0
O8 O-2 0.5731 0.5909 0.3749 0.5 0.0
B2 B+3 0.4364 0.3884 0.112 1 0.0
O6 O-2 0.2014 0.9077 0.9564 1 0.0
O2 O-2 0.2923 0.7122 0.0482 1 0.0
O7 O-2 0.0737 0.0786 0.8782 0.5 0.0
O1 O-2 0.224 0.1633 0.99 1 0.0
